data_4325740
loop_
_publ_author_name
'Wen-Jian Chen'
'Da-Hai Yu'
'Xin Xiao'
'Yun-Qian Zhang'
'Qian-Jiang Zhu'
'Sai-Feng Xue'
'Zhu Tao'
'Gang Wei'

_publ_section_title
;
 Difference of Coordination between Alkali- and Alkaline-Earth-Metal Ions
 to a Symmetrical \a,\a',\d,\d'-Tetramethylcucurbit[6]uril
;
_journal_name_full 'Inorganic Chemistry'
_journal_page_first 6956
_journal_page_last 6964
_journal_paper_doi 10.1021/ic200109s
_journal_volume 50
_journal_year 2011
_chemical_formula_moiety 'C40 H52 N24 Na O16, 2Br, H3 O, 8.5(H2 O)'
_chemical_formula_sum 'C40 H72 Br2 N24 Na O25.5'
_chemical_formula_weight 1480.02
_chemical_name_systematic
;
 ?
;
_space_group_IT_number 70
_symmetry_cell_setting orthorhombic
_symmetry_space_group_name_Hall '-F 2uv 2vw'
_symmetry_space_group_name_H-M 'F d d d :2'
_atom_sites_solution_hydrogens geom
_atom_sites_solution_primary direct
_atom_sites_solution_secondary difmap
_audit_creation_method SHELXL-97
_cell_angle_alpha 90.00
_cell_angle_beta 90.00
_cell_angle_gamma 90.00
_cell_formula_units_Z 16
_cell_length_a 23.0629(16)
_cell_length_b 31.7424(16)
_cell_length_c 32.528(3)
_cell_measurement_reflns_used 68
_cell_measurement_temperature 223(2)
_cell_measurement_theta_max 21.6
_cell_measurement_theta_min 2.53
_cell_volume 23813(3)
_computing_structure_refinement 'SHELXL-97 (Sheldrick, 1997)'
_diffrn_ambient_temperature 223(2)
_diffrn_measured_fraction_theta_full 1.000
_diffrn_measured_fraction_theta_max 1.000
_diffrn_measurement_device_type 'Bruker CCD Area Detector'
_diffrn_measurement_method '\f and \w scan'
_diffrn_radiation_monochromator graphite
_diffrn_radiation_source 'fine-focus sealed tube'
_diffrn_radiation_type MoK\a
_diffrn_radiation_wavelength 0.71073
_diffrn_reflns_av_R_equivalents 0.0774
_diffrn_reflns_av_sigmaI/netI 0.0446
_diffrn_reflns_limit_h_max 28
_diffrn_reflns_limit_h_min -28
_diffrn_reflns_limit_k_max 33
_diffrn_reflns_limit_k_min -39
_diffrn_reflns_limit_l_max 40
_diffrn_reflns_limit_l_min -40
_diffrn_reflns_number 64553
_diffrn_reflns_theta_full 26.00
_diffrn_reflns_theta_max 26.00
_diffrn_reflns_theta_min 1.26
_exptl_absorpt_coefficient_mu 1.473
_exptl_absorpt_correction_T_max 0.8093
_exptl_absorpt_correction_T_min 0.7473
_exptl_absorpt_correction_type multi-scan
_exptl_absorpt_process_details 'SADABS (Bruker, 2008)'
_exptl_crystal_colour colorless
_exptl_crystal_density_diffrn 1.651
_exptl_crystal_description prism
_exptl_crystal_F_000 12240
_exptl_crystal_size_max 0.21
_exptl_crystal_size_mid 0.17
_exptl_crystal_size_min 0.15
_platon_squeeze_details
;
;
_refine_diff_density_max 1.054
_refine_diff_density_min -0.540
_refine_diff_density_rms 0.126
_refine_ls_extinction_coef 0.00021(4)
_refine_ls_extinction_expression Fc^*^=kFc[1+0.001xFc^2^\l^3^/sin(2\q)]^-1/4^
_refine_ls_extinction_method SHELXL
_refine_ls_goodness_of_fit_ref 1.047
_refine_ls_hydrogen_treatment constr
_refine_ls_matrix_type full
_refine_ls_number_parameters 426
_refine_ls_number_reflns 5861
_refine_ls_number_restraints 1
_refine_ls_restrained_S_all 1.047
_refine_ls_R_factor_all 0.1243
_refine_ls_R_factor_gt 0.0861
_refine_ls_shift/su_max 0.000
_refine_ls_shift/su_mean 0.000
_refine_ls_structure_factor_coef Fsqd
_refine_ls_weighting_details 'calc w=1/[\s^2^(Fo^2^)+(0.1979P)^2^+0.0000P] where P=(Fo^2^+2Fc^2^)/3'
_refine_ls_weighting_scheme calc
_refine_ls_wR_factor_gt 0.2670
_refine_ls_wR_factor_ref 0.2914
_reflns_number_gt 3514
_reflns_number_total 5861
_reflns_threshold_expression >2sigma(I)
_cod_data_source_file ic200109s_si_003_03.cif
_cod_data_source_block complex03
_cod_depositor_comments
;

2024-02-02
Z value and formula fixed to values more according to usual
chemical conventions.                 miguel
;
_cod_original_formula_sum 'C80 H144 Br4 N48 Na2 O51'
_cod_original_formula_weight 2960.05
_cod_original_formula_moiety 'C80 H104 N48 Na2 O32, 4Br, 2(H3 O), 17(H2 O)'
_cod_original_formula_units_Z 8
_cod_original_sg_symbol_H-M 'F d d d'
_cod_database_code 4325740

loop_
_symmetry_equiv_pos_as_xyz
'x, y, z'
'-x+1/4, -y+1/4, z'
'x, -y+1/4, -z+1/4'
'-x+1/4, y, -z+1/4'
'x, y+1/2, z+1/2'
'-x+1/4, -y+3/4, z+1/2'
'x, -y+3/4, -z+3/4'
'-x+1/4, y+1/2, -z+3/4'
'x+1/2, y, z+1/2'
'-x+3/4, -y+1/4, z+1/2'
'x+1/2, -y+1/4, -z+3/4'
'-x+3/4, y, -z+3/4'
'x+1/2, y+1/2, z'
'-x+3/4, -y+3/4, z'
'x+1/2, -y+3/4, -z+1/4'
'-x+3/4, y+1/2, -z+1/4'
'-x, -y, -z'
'x-1/4, y-1/4, -z'
'-x, y-1/4, z-1/4'
'x-1/4, -y, z-1/4'
'-x, -y+1/2, -z+1/2'
'x-1/4, y+1/4, -z+1/2'
'-x, y+1/4, z+1/4'
'x-1/4, -y+1/2, z+1/4'
'-x+1/2, -y, -z+1/2'
'x+1/4, y-1/4, -z+1/2'
'-x+1/2, y-1/4, z+1/4'
'x+1/4, -y, z+1/4'
'-x+1/2, -y+1/2, -z'
'x+1/4, y+1/4, -z'
'-x+1/2, y+1/4, z-1/4'
'x+1/4, -y+1/2, z-1/4'

loop_
_atom_site_label
_atom_site_type_symbol
_atom_site_fract_x
_atom_site_fract_y
_atom_site_fract_z
_atom_site_U_iso_or_equiv
_atom_site_adp_type
_atom_site_occupancy
_atom_site_symmetry_multiplicity
_atom_site_calc_flag
_atom_site_refinement_flags
_atom_site_disorder_assembly
_atom_site_disorder_group
O1W O 0.31629(17) 0.82418(13) 0.37600(12) 0.0722(11) Uani 1 1 d . . .
O2W O 0.1250 0.6250 0.5560(4) 0.143(4) Uani 1 2 d S . .
O3W O 0.2026(4) 0.8750 0.3750 0.168(5) Uani 1 2 d S . .
Na1 Na 0.28753(15) 0.87433(9) 0.42027(13) 0.0523(10) Uani 0.50 1 d P . .
Br1A Br 0.1250 0.6250 0.46130(5) 0.0587(7) Uani 0.492(4) 2 d SP A 1
Br1B Br 0.1250 0.6250 0.4953(2) 0.075(3) Uani 0.201(4) 2 d SP . 2
Br1C Br 0.1250 0.6250 0.29743(7) 0.0387(8) Uani 0.307(3) 2 d SP . 3
Br2A Br 0.03269(10) 0.92610(7) 0.63199(6) 0.0501(6) Uani 0.30 1 d P B 1
Br2B Br 0.06600(15) 0.92924(8) 0.62889(7) 0.0379(6) Uani 0.20 1 d P . 2
O4W O -0.03480(18) 0.86702(14) 0.63047(12) 0.0739(12) Uani 1 1 d . . .
O5W O 0.1161(14) 0.6447(12) 0.2643(6) 0.246(17) Uani 0.50 1 d P . .
C1 C 0.1996(2) 0.93979(15) 0.47281(13) 0.0441(11) Uani 1 1 d . . .
C2 C 0.1177(2) 0.97686(17) 0.49474(14) 0.0523(13) Uani 1 1 d . . .
H2 H 0.1160 1.0015 0.5133 0.063 Uiso 1 1 calc R . .
C3 C 0.1223(2) 0.93489(18) 0.51884(14) 0.0555(13) Uani 1 1 d . . .
H3 H 0.1287 0.9399 0.5485 0.067 Uiso 1 1 calc R . .
C4 C 0.0350(2) 0.93606(17) 0.48356(14) 0.0536(13) Uani 1 1 d . . .
C5 C 0.1993(2) 0.87728(14) 0.51720(15) 0.0508(12) Uani 1 1 d . . .
H5A H 0.1990 0.8799 0.5472 0.061 Uiso 1 1 calc R . .
H5B H 0.2399 0.8771 0.5083 0.061 Uiso 1 1 calc R . .
C6 C 0.0482(3) 0.87662(17) 0.53274(17) 0.0664(16) Uani 1 1 d . . .
H6A H 0.0603 0.8787 0.5615 0.080 Uiso 1 1 calc R . .
H6B H 0.0057 0.8760 0.5323 0.080 Uiso 1 1 calc R . .
C7 C 0.19986(19) 0.81109(14) 0.47850(13) 0.0412(10) Uani 1 1 d . . .
C8 C 0.12431(18) 0.81764(16) 0.52707(14) 0.0477(11) Uani 1 1 d . . .
C9 C 0.11967(17) 0.77327(16) 0.50477(13) 0.0434(11) Uani 1 1 d . . .
C10 C 0.0367(2) 0.81468(17) 0.48951(14) 0.0534(13) Uani 1 1 d . . .
C11 C 0.19222(19) 0.73859(15) 0.45463(14) 0.0478(11) Uani 1 1 d . . .
H11A H 0.1820 0.7125 0.4691 0.057 Uiso 1 1 calc R . .
H11B H 0.2346 0.7403 0.4536 0.057 Uiso 1 1 calc R . .
C12 C 0.0405(2) 0.74737(18) 0.45468(13) 0.0542(13) Uani 1 1 d . . .
H12A H -0.0013 0.7527 0.4523 0.065 Uiso 1 1 calc R . .
H12B H 0.0454 0.7192 0.4666 0.065 Uiso 1 1 calc R . .
C13 C 0.2036(2) 0.74177(14) 0.37896(13) 0.0434(11) Uani 1 1 d . . .
C14 C 0.11331(18) 0.72003(15) 0.40318(13) 0.0446(11) Uani 1 1 d . . .
H14 H 0.1075 0.6913 0.4143 0.054 Uiso 1 1 calc R . .
C15 C 0.1125(2) 0.72036(15) 0.35572(14) 0.0478(12) Uani 1 1 d . . .
H15 H 0.1061 0.6917 0.3445 0.057 Uiso 1 1 calc R . .
C16 C 0.0354(2) 0.76185(17) 0.38006(13) 0.0474(11) Uani 1 1 d . . .
C17 C 0.1906(2) 1.01230(15) 0.44639(14) 0.0520(12) Uani 1 1 d . . .
H17A H 0.2331 1.0113 0.4458 0.062 Uiso 1 1 calc R . .
H17B H 0.1793 1.0383 0.4606 0.062 Uiso 1 1 calc R . .
C18 C 0.0386(2) 0.74816(18) 0.30557(14) 0.0597(14) Uani 1 1 d . . .
H18A H -0.0029 0.7540 0.3086 0.072 Uiso 1 1 calc R . .
H18B H 0.0425 0.7201 0.2934 0.072 Uiso 1 1 calc R . .
C19 C 0.1327(2) 0.8165(2) 0.57320(15) 0.0719(17) Uani 1 1 d . . .
H19A H 0.1696 0.8035 0.5795 0.108 Uiso 1 1 calc R . .
H19B H 0.1016 0.8002 0.5857 0.108 Uiso 1 1 calc R . .
H19C H 0.1320 0.8450 0.5840 0.108 Uiso 1 1 calc R . .
C20 C 0.11882(19) 0.73549(18) 0.53325(16) 0.0563(13) Uani 1 1 d . . .
H20A H 0.0842 0.7364 0.5501 0.084 Uiso 1 1 calc R . .
H20B H 0.1528 0.7361 0.5508 0.084 Uiso 1 1 calc R . .
H20C H 0.1189 0.7098 0.5171 0.084 Uiso 1 1 calc R . .
N1 N 0.16977(17) 0.97703(12) 0.46956(11) 0.0504(10) Uani 1 1 d . . .
N2 N 0.17160(17) 0.91386(13) 0.50006(11) 0.0508(10) Uani 1 1 d . . .
N3 N 0.06363(16) 0.97117(14) 0.47210(11) 0.0520(10) Uani 1 1 d . . .
N4 N 0.06734(18) 0.91419(15) 0.51137(12) 0.0587(11) Uani 1 1 d . . .
N5 N 0.17345(15) 0.83753(12) 0.50627(10) 0.0435(9) Uani 1 1 d . . .
N6 N 0.17085(15) 0.77367(12) 0.47796(10) 0.0437(9) Uani 1 1 d . . .
N7 N 0.06905(17) 0.83782(14) 0.51664(11) 0.0517(10) Uani 1 1 d . . .
N8 N 0.06485(16) 0.77769(13) 0.48212(11) 0.0494(10) Uani 1 1 d . . .
N9 N 0.17016(15) 0.73610(12) 0.41279(11) 0.0463(9) Uani 1 1 d . . .
N10 N 0.16950(16) 0.73586(12) 0.34550(11) 0.0474(9) Uani 1 1 d . . .
N11 N 0.06574(16) 0.74767(13) 0.41383(11) 0.0499(10) Uani 1 1 d . . .
N12 N 0.06511(16) 0.74814(13) 0.34559(11) 0.0518(10) Uani 1 1 d . . .
O1 O 0.24510(14) 0.93198(10) 0.45520(10) 0.0545(9) Uani 1 1 d . . .
O2 O 0.24318(13) 0.81917(10) 0.45880(10) 0.0496(8) Uani 1 1 d . . .
O3 O 0.25535(15) 0.75028(11) 0.37865(10) 0.0570(9) Uani 1 1 d . . .
O4 O -0.01438(16) 0.92643(14) 0.47246(13) 0.0775(12) Uani 1 1 d . . .
O5 O -0.01109(15) 0.82418(13) 0.47613(11) 0.0689(11) Uani 1 1 d . . .
O6 O -0.00766(15) 0.78294(13) 0.38028(9) 0.0620(10) Uani 1 1 d . . .

loop_
_atom_site_aniso_label
_atom_site_aniso_U_11
_atom_site_aniso_U_22
_atom_site_aniso_U_33
_atom_site_aniso_U_23
_atom_site_aniso_U_13
_atom_site_aniso_U_12
O1W 0.060(2) 0.053(2) 0.103(3) 0.0093(18) 0.0000(18) 0.0045(18)
O2W 0.121(7) 0.102(7) 0.206(11) 0.000 0.000 -0.009(4)
O3W 0.072(5) 0.187(11) 0.244(13) 0.010(7) 0.000 0.000
Na1 0.0387(19) 0.0274(17) 0.091(3) 0.0043(16) 0.0229(18) 0.0006(14)
Br1A 0.1033(14) 0.0319(8) 0.0408(11) 0.000 0.000 0.0029(7)
Br1B 0.053(3) 0.043(2) 0.130(7) 0.000 0.000 -0.0046(17)
Br1C 0.0408(13) 0.0265(11) 0.0487(13) 0.000 0.000 -0.0021(8)
Br2A 0.0486(11) 0.0635(12) 0.0383(9) -0.0046(7) -0.0088(9) 0.0256(11)
Br2B 0.0577(17) 0.0372(13) 0.0189(10) -0.0013(7) -0.0020(12) 0.0178(14)
O4W 0.058(2) 0.080(3) 0.084(3) -0.0057(19) 0.0014(19) 0.017(2)
O5W 0.18(2) 0.38(6) 0.177(16) -0.05(2) -0.022(14) 0.04(3)
C1 0.046(3) 0.047(3) 0.040(2) -0.0060(19) -0.009(2) 0.000(2)
C2 0.064(3) 0.053(3) 0.040(2) -0.009(2) -0.005(2) 0.011(2)
C3 0.066(3) 0.067(3) 0.035(2) -0.007(2) 0.000(2) 0.013(3)
C4 0.048(3) 0.071(4) 0.042(2) -0.008(2) 0.006(2) 0.008(3)
C5 0.047(3) 0.053(3) 0.053(3) -0.002(2) -0.016(2) 0.002(2)
C6 0.063(3) 0.085(4) 0.051(3) 0.000(3) 0.025(3) 0.015(3)
C7 0.043(3) 0.044(3) 0.037(2) 0.0082(18) -0.0021(19) 0.001(2)
C8 0.051(3) 0.055(3) 0.037(2) 0.008(2) 0.0004(19) 0.000(2)
C9 0.033(2) 0.059(3) 0.039(2) 0.004(2) -0.0009(17) 0.000(2)
C10 0.046(3) 0.073(4) 0.041(2) 0.009(2) 0.011(2) 0.009(3)
C11 0.040(2) 0.054(3) 0.050(3) 0.003(2) 0.0021(19) -0.002(2)
C12 0.041(3) 0.081(4) 0.041(2) 0.004(2) 0.004(2) -0.008(2)
C13 0.036(3) 0.037(2) 0.057(3) -0.0050(19) 0.009(2) -0.0023(19)
C14 0.044(3) 0.046(3) 0.044(2) 0.002(2) 0.0075(18) -0.007(2)
C15 0.055(3) 0.039(3) 0.050(3) -0.007(2) 0.003(2) -0.012(2)
C16 0.037(3) 0.064(3) 0.042(2) -0.001(2) -0.0005(19) -0.003(2)
C17 0.054(3) 0.042(3) 0.060(3) -0.009(2) -0.016(2) 0.002(2)
C18 0.054(3) 0.079(4) 0.046(3) -0.001(2) -0.005(2) -0.023(3)
C19 0.100(5) 0.082(4) 0.033(3) 0.003(3) -0.002(2) 0.002(3)
C20 0.045(3) 0.068(3) 0.055(3) 0.017(3) -0.001(2) -0.004(2)
N1 0.059(3) 0.044(2) 0.048(2) -0.0044(17) -0.0073(18) 0.0061(19)
N2 0.054(2) 0.054(2) 0.044(2) -0.0026(18) -0.0059(17) 0.009(2)
N3 0.048(2) 0.070(3) 0.0378(19) -0.0005(18) -0.0022(16) 0.009(2)
N4 0.058(3) 0.070(3) 0.049(2) 0.006(2) 0.0097(19) 0.007(2)
N5 0.043(2) 0.049(2) 0.0384(19) -0.0008(16) -0.0010(15) -0.0019(18)
N6 0.037(2) 0.047(2) 0.047(2) 0.0037(16) 0.0017(16) -0.0033(17)
N7 0.050(2) 0.061(3) 0.044(2) 0.0015(18) 0.0093(17) 0.009(2)
N8 0.043(2) 0.067(3) 0.037(2) 0.0027(18) -0.0021(15) 0.000(2)
N9 0.038(2) 0.049(2) 0.051(2) -0.0018(17) 0.0047(16) -0.0098(18)
N10 0.047(2) 0.047(2) 0.048(2) -0.0021(17) 0.0084(17) -0.0042(18)
N11 0.040(2) 0.063(3) 0.046(2) 0.0089(18) 0.0025(16) -0.0026(19)
N12 0.042(2) 0.072(3) 0.041(2) -0.0003(19) -0.0013(16) -0.004(2)
O1 0.050(2) 0.046(2) 0.067(2) -0.0028(15) -0.0048(17) -0.0021(15)
O2 0.0435(18) 0.051(2) 0.0547(18) 0.0055(14) 0.0066(15) -0.0034(14)
O3 0.041(2) 0.059(2) 0.071(2) -0.0035(16) 0.0081(15) -0.0117(16)
O4 0.048(2) 0.097(3) 0.088(3) 0.002(2) 0.0108(19) 0.008(2)
O5 0.044(2) 0.096(3) 0.067(2) 0.015(2) 0.0086(17) 0.0175(19)
O6 0.048(2) 0.086(3) 0.0521(19) 0.0037(17) -0.0028(14) 0.014(2)

loop_
_atom_type_symbol
_atom_type_description
_atom_type_scat_dispersion_real
_atom_type_scat_dispersion_imag
_atom_type_scat_source
C C 0.0033 0.0016 'International Tables Vol C Tables 4.2.6.8 and 6.1.1.4'
H H 0.0000 0.0000 'International Tables Vol C Tables 4.2.6.8 and 6.1.1.4'
N N 0.0061 0.0033 'International Tables Vol C Tables 4.2.6.8 and 6.1.1.4'
O O 0.0106 0.0060 'International Tables Vol C Tables 4.2.6.8 and 6.1.1.4'
Br Br -0.2901 2.4595 'International Tables Vol C Tables 4.2.6.8 and 6.1.1.4'
Na Na 0.0362 0.0249 'International Tables Vol C Tables 4.2.6.8 and 6.1.1.4'

loop_
_geom_angle_atom_site_label_1
_geom_angle_atom_site_label_2
_geom_angle_atom_site_label_3
_geom_angle
_geom_angle_site_symmetry_1
_geom_angle_site_symmetry_3
Na1 O1W Na1 80.3(2) . 7_565
Br1B O2W Na1 110.9(3) . 29_566
Br1B O2W Na1 110.9(3) . 18_556
Na1 O2W Na1 138.1(6) 29_566 18_556
Na1 O3W Na1 73.9(3) . 7_565
O2W Na1 O1W 87.7(3) 29_566 .
O2W Na1 O1W 87.6(3) 29_566 7_565
O1W Na1 O1W 89.9(2) . 7_565
O2W Na1 O1 102.0(3) 29_566 .
O1W Na1 O1 167.9(2) . .
O1W Na1 O1 83.38(16) 7_565 .
O2W Na1 O2 102.7(3) 29_566 .
O1W Na1 O2 86.74(16) . .
O1W Na1 O2 169.0(2) 7_565 .
O1 Na1 O2 97.94(18) . .
O2W Na1 O3W 164.0(4) 29_566 .
O1W Na1 O3W 81.77(19) . .
O1W Na1 O3W 80.35(18) 7_565 .
O1 Na1 O3W 87.21(15) . .
O2 Na1 O3W 88.81(16) . .
O2W Na1 Na1 110.9(3) 29_566 7_565
O1W Na1 Na1 50.90(15) . 7_565
O1W Na1 Na1 48.76(14) 7_565 7_565
O1 Na1 Na1 117.97(18) . 7_565
O2 Na1 Na1 122.43(18) . 7_565
O3W Na1 Na1 53.06(14) . 7_565
O2W Na1 Br1B 32.8(3) 29_566 29_566
O1W Na1 Br1B 110.26(16) . 29_566
O1W Na1 Br1B 110.45(16) 7_565 29_566
O1 Na1 Br1B 81.55(15) . 29_566
O2 Na1 Br1B 80.50(14) . 29_566
O3W Na1 Br1B 163.21(19) . 29_566
Na1 Na1 Br1B 143.69(9) 7_565 29_566
O2W Na1 Na1 20.9(3) 29_566 14_565
O1W Na1 Na1 73.28(14) . 14_565
O1W Na1 Na1 72.94(14) 7_565 14_565
O1 Na1 Na1 113.92(15) . 14_565
O2 Na1 Na1 115.90(15) . 14_565
O3W Na1 Na1 143.05(14) . 14_565
Na1 Na1 Na1 89.991(3) 7_565 14_565
Br1B Na1 Na1 53.70(9) 29_566 14_565
O2W Br1B Na1 36.30(9) . 29_566
O2W Br1B Na1 36.30(9) . 18_556
Na1 Br1B Na1 72.59(18) 29_566 18_556
O5W Br1C O5W 63(2) 2_565 .
Br1C O5W O5W 58.6(12) . 2_565
O1 C1 N2 125.9(4) . .
O1 C1 N1 124.8(4) . .
N2 C1 N1 109.3(4) . .
N1 C2 N3 115.0(4) . .
N1 C2 C3 103.4(4) . .
N3 C2 C3 102.0(4) . .
N1 C2 H2 111.9 . .
N3 C2 H2 111.9 . .
C3 C2 H2 111.9 . .
N4 C3 N2 113.9(4) . .
N4 C3 C2 104.2(4) . .
N2 C3 C2 103.6(4) . .
N4 C3 H3 111.5 . .
N2 C3 H3 111.5 . .
C2 C3 H3 111.5 . .
O4 C4 N3 125.2(5) . .
O4 C4 N4 125.0(5) . .
N3 C4 N4 109.7(5) . .
N2 C5 N5 115.3(4) . .
N2 C5 H5A 108.4 . .
N5 C5 H5A 108.4 . .
N2 C5 H5B 108.4 . .
N5 C5 H5B 108.4 . .
H5A C5 H5B 107.5 . .
N7 C6 N4 115.7(4) . .
N7 C6 H6A 108.4 . .
N4 C6 H6A 108.4 . .
N7 C6 H6B 108.4 . .
N4 C6 H6B 108.4 . .
H6A C6 H6B 107.4 . .
O2 C7 N6 125.5(4) . .
O2 C7 N5 125.6(4) . .
N6 C7 N5 108.8(4) . .
N5 C8 N7 112.2(4) . .
N5 C8 C19 111.8(4) . .
N7 C8 C19 110.5(4) . .
N5 C8 C9 102.9(3) . .
N7 C8 C9 102.9(3) . .
C19 C8 C9 116.1(4) . .
N6 C9 N8 113.2(3) . .
N6 C9 C20 112.4(4) . .
N8 C9 C20 111.8(4) . .
N6 C9 C8 102.1(3) . .
N8 C9 C8 101.7(4) . .
C20 C9 C8 115.1(4) . .
O5 C10 N8 125.3(5) . .
O5 C10 N7 126.0(5) . .
N8 C10 N7 108.5(4) . .
N6 C11 N9 114.6(4) . .
N6 C11 H11A 108.6 . .
N9 C11 H11A 108.6 . .
N6 C11 H11B 108.6 . .
N9 C11 H11B 108.6 . .
H11A C11 H11B 107.6 . .
N8 C12 N11 114.2(4) . .
N8 C12 H12A 108.7 . .
N11 C12 H12A 108.7 . .
N8 C12 H12B 108.7 . .
N11 C12 H12B 108.7 . .
H12A C12 H12B 107.6 . .
O3 C13 N10 126.1(4) . .
O3 C13 N9 126.2(4) . .
N10 C13 N9 107.7(4) . .
N9 C14 N11 115.1(4) . .
N9 C14 C15 103.0(3) . .
N11 C14 C15 103.1(3) . .
N9 C14 H14 111.7 . .
N11 C14 H14 111.7 . .
C15 C14 H14 111.7 . .
N12 C15 N10 115.4(4) . .
N12 C15 C14 104.0(3) . .
N10 C15 C14 102.8(3) . .
N12 C15 H15 111.3 . .
N10 C15 H15 111.3 . .
C14 C15 H15 111.3 . .
O6 C16 N11 126.8(4) . .
O6 C16 N12 126.2(4) . .
N11 C16 N12 107.0(4) . .
N1 C17 N10 114.4(4) . 7_565
N1 C17 H17A 108.7 . .
N10 C17 H17A 108.7 7_565 .
N1 C17 H17B 108.7 . .
N10 C17 H17B 108.7 7_565 .
H17A C17 H17B 107.6 . .
N12 C18 N3 113.2(4) . 7_565
N12 C18 H18A 108.9 . .
N3 C18 H18A 108.9 7_565 .
N12 C18 H18B 108.9 . .
N3 C18 H18B 108.9 7_565 .
H18A C18 H18B 107.8 . .
C8 C19 H19A 109.5 . .
C8 C19 H19B 109.5 . .
H19A C19 H19B 109.5 . .
C8 C19 H19C 109.5 . .
H19A C19 H19C 109.5 . .
H19B C19 H19C 109.5 . .
C9 C20 H20A 109.5 . .
C9 C20 H20B 109.5 . .
H20A C20 H20B 109.5 . .
C9 C20 H20C 109.5 . .
H20A C20 H20C 109.5 . .
H20B C20 H20C 109.5 . .
C1 N1 C17 123.1(4) . .
C1 N1 C2 111.6(4) . .
C17 N1 C2 125.2(4) . .
C1 N2 C5 121.7(4) . .
C1 N2 C3 111.4(4) . .
C5 N2 C3 123.7(4) . .
C4 N3 C18 122.2(4) . 7_565
C4 N3 C2 112.4(4) . .
C18 N3 C2 124.9(4) 7_565 .
C4 N4 C3 111.0(4) . .
C4 N4 C6 124.8(5) . .
C3 N4 C6 124.0(4) . .
C7 N5 C5 120.9(4) . .
C7 N5 C8 112.5(4) . .
C5 N5 C8 125.8(4) . .
C7 N6 C11 121.0(4) . .
C7 N6 C9 113.2(4) . .
C11 N6 C9 125.7(4) . .
C10 N7 C6 121.2(4) . .
C10 N7 C8 112.8(4) . .
C6 N7 C8 125.9(4) . .
C10 N8 C12 120.2(4) . .
C10 N8 C9 113.8(4) . .
C12 N8 C9 126.0(4) . .
C13 N9 C14 112.8(4) . .
C13 N9 C11 123.6(4) . .
C14 N9 C11 122.7(3) . .
C13 N10 C15 113.0(4) . .
C13 N10 C17 123.7(4) . 7_565
C15 N10 C17 122.5(4) . 7_565
C16 N11 C14 113.1(4) . .
C16 N11 C12 121.9(4) . .
C14 N11 C12 121.3(4) . .
C16 N12 C18 121.5(4) . .
C16 N12 C15 112.5(4) . .
C18 N12 C15 122.0(4) . .
C1 O1 Na1 137.6(3) . .
C7 O2 Na1 141.8(3) . .

loop_
_geom_bond_atom_site_label_1
_geom_bond_atom_site_label_2
_geom_bond_distance
_geom_bond_site_symmetry_2
O1W Na1 2.247(5) .
O1W Na1 2.319(5) 7_565
O2W Br1B 1.975(14) .
O2W Na1 2.160(6) 29_566
O2W Na1 2.160(6) 18_556
O3W Na1 2.450(8) .
O3W Na1 2.450(8) 7_565
Na1 O2W 2.160(6) 29_566
Na1 O1W 2.319(5) 7_565
Na1 O1 2.366(5) .
Na1 O2 2.384(4) .
Na1 Na1 2.945(9) 7_565
Na1 Br1B 3.408(7) 29_566
Na1 Na1 4.035(7) 14_565
Br1B Na1 3.408(7) 29_566
Br1B Na1 3.408(7) 18_556
Br1C O5W 1.26(3) 2_565
Br1C O5W 1.26(3) .
Br2B Br2B 2.733(7) 4_556
O5W O5W 1.32(6) 2_565
C1 O1 1.221(5) .
C1 N2 1.371(6) .
C1 N1 1.372(6) .
C2 N1 1.454(6) .
C2 N3 1.459(6) .
C2 C3 1.549(8) .
C2 H2 0.9900 .
C3 N4 1.448(6) .
C3 N2 1.453(6) .
C3 H3 0.9900 .
C4 O4 1.234(6) .
C4 N3 1.347(7) .
C4 N4 1.362(7) .
C5 N2 1.438(6) .
C5 N5 1.440(6) .
C5 H5A 0.9800 .
C5 H5B 0.9800 .
C6 N7 1.422(6) .
C6 N4 1.449(7) .
C6 H6A 0.9800 .
C6 H6B 0.9800 .
C7 O2 1.214(5) .
C7 N6 1.363(6) .
C7 N5 1.375(6) .
C8 N5 1.463(6) .
C8 N7 1.466(6) .
C8 C19 1.513(7) .
C8 C9 1.588(7) .
C9 N6 1.468(5) .
C9 N8 1.470(5) .
C9 C20 1.516(7) .
C10 O5 1.224(6) .
C10 N8 1.363(6) .
C10 N7 1.369(7) .
C11 N6 1.435(6) .
C11 N9 1.455(6) .
C11 H11A 0.9800 .
C11 H11B 0.9800 .
C12 N8 1.428(6) .
C12 N11 1.451(5) .
C12 H12A 0.9800 .
C12 H12B 0.9800 .
C13 O3 1.224(5) .
C13 N10 1.355(6) .
C13 N9 1.356(5) .
C14 N9 1.441(5) .
C14 N11 1.447(6) .
C14 C15 1.544(6) .
C14 H14 0.9900 .
C15 N12 1.442(6) .
C15 N10 1.443(6) .
C15 H15 0.9900 .
C16 O6 1.198(6) .
C16 N11 1.378(6) .
C16 N12 1.384(6) .
C17 N1 1.433(6) .
C17 N10 1.448(6) 7_565
C17 H17A 0.9800 .
C17 H17B 0.9800 .
C18 N12 1.439(6) .
C18 N3 1.447(6) 7_565
C18 H18A 0.9800 .
C18 H18B 0.9800 .
C19 H19A 0.9700 .
C19 H19B 0.9700 .
C19 H19C 0.9700 .
C20 H20A 0.9700 .
C20 H20B 0.9700 .
C20 H20C 0.9700 .
N3 C18 1.447(6) 7_565
N10 C17 1.448(6) 7_565

loop_
_platon_squeeze_void_nr
_platon_squeeze_void_average_x
_platon_squeeze_void_average_y
_platon_squeeze_void_average_z
_platon_squeeze_void_volume
_platon_squeeze_void_count_electrons
_platon_squeeze_void_content
1 0.625 0.125 0.125 316 126 ' '
2 0.125 0.125 0.625 316 126 ' '
3 0.375 0.375 0.375 316 126 ' '
4 0.875 0.375 0.875 316 126 ' '
5 0.125 0.625 0.125 316 126 ' '
6 0.625 0.625 0.625 316 126 ' '
7 0.875 0.875 0.375 316 126 ' '
8 0.375 0.875 0.875 316 126 ' '
